data_9009538
loop_
_publ_author_name
'Khalikov, A. D.'
'Khomyakov, A. P.'
'Makhmudov, S. A.'

_publ_section_title
;
 Crystal structure of keldyshite NaZr[Si2O6OH]
;
_journal_name_full 'Doklady Akademii Nauk SSSR'
_journal_page_first 573
_journal_page_last 575
_journal_volume 238
_journal_year 1978
_chemical_formula_sum 'Na O7 Si2 Zr'
_chemical_name_mineral Keldyshite
_space_group_IT_number 2
_symmetry_space_group_name_Hall '-P 1'
_symmetry_space_group_name_H-M 'P -1'
_cell_angle_alpha 92
_cell_angle_beta 116
_cell_angle_gamma 88
_cell_length_a 9.00
_cell_length_b 5.34
_cell_length_c 6.96
_cell_formula_units_Z 2
_cell_volume 300.390
_database_code_amcsd 0012457
_exptl_crystal_density_diffrn 3.122
_cod_original_formula_sum 'Na Zr Si2 O7'
_cod_database_code 9009538

loop_
_space_group_symop_operation_xyz
x,y,z
-x,-y,-z

loop_
_atom_site_label
_atom_site_fract_x
_atom_site_fract_y
_atom_site_fract_z
_atom_site_U_iso_or_equiv
Na 0.56400 0.23900 0.38900 0.03268
Zr 0.27600 0.77400 0.05700 0.01773
Si1 0.70500 0.71700 0.24600 0.01267
Si2 0.83300 0.74500 0.70900 0.01381
O1 0.75000 0.02900 0.68800 0.02444
O2 0.51900 0.81400 0.22700 0.00925
O3 0.30500 0.57200 0.84600 0.02938
O4 0.00400 0.68400 0.91500 0.01494
O5 0.22800 0.08900 0.91000 0.01292
O6 0.29500 0.46900 0.21100 0.01317
O7 0.85000 0.70000 0.48200 0.03014

loop_
_cod_related_entry_id
_cod_related_entry_database
_cod_related_entry_code
1 AMCSD 0012457
